data_1008366
loop_
_publ_author_name
'Tran, Qui D'
'Hamdoune, S'
'Soubeyroux, J L'
'Prince, E'

_publ_section_title
;
Neutron powder diffraction study of solid solution Li~1+x~ Ti~2-x~
In~x~ P~3~ O~12~
;
_journal_coden_ASTM JSSCBI
_journal_name_full 'Journal of Solid State Chemistry'
_journal_page_first 309
_journal_page_last 315
_journal_paper_doi 10.1016/0022-4596(88)90034-5
_journal_volume 72
_journal_year 1988
_chemical_formula_structural 'Li1.12 Ti1.88 In.12 (P O4)3'
_chemical_formula_sum 'In0.12 Li1.12 O12 P3 Ti1.88'
_chemical_name_systematic
;
Lithium titanium indium phosphate (1.12/1.88/.12/3)
;
_space_group_IT_number 167
_symmetry_cell_setting trigonal
_symmetry_space_group_name_Hall '-R 3 2"c'
_symmetry_space_group_name_H-M 'R -3 c :H'
_cell_angle_alpha 90
_cell_angle_beta 90
_cell_angle_gamma 120
_cell_formula_units_Z 6
_cell_length_a 8.5476(2)
_cell_length_b 8.5476(2)
_cell_length_c 20.9512(7)
_cell_volume 1325.6
_refine_ls_R_factor_all 0.0302
_cod_original_sg_symbol_H-M 'R -3 c H'
_cod_original_formula_sum 'In.12 Li1.12 O12 P3 Ti1.88'
_cod_database_code 1008366

loop_
_symmetry_equiv_pos_as_xyz
x,y,z
-y,x-y,z
y-x,-x,z
-y,-x,1/2+z
x,x-y,1/2+z
y-x,y,1/2+z
-x,-y,-z
y,y-x,-z
x-y,x,-z
y,x,1/2-z
-x,y-x,1/2-z
x-y,-y,1/2-z
1/3+x,2/3+y,2/3+z
2/3+x,1/3+y,1/3+z
1/3-y,2/3+x-y,2/3+z
2/3-y,1/3+x-y,1/3+z
1/3-x+y,2/3-x,2/3+z
2/3-x+y,1/3-x,1/3+z
1/3-y,2/3-x,1/6+z
2/3-y,1/3-x,5/6+z
1/3+x,2/3+x-y,1/6+z
2/3+x,1/3+x-y,5/6+z
1/3-x+y,2/3+y,1/6+z
2/3-x+y,1/3+y,5/6+z
1/3-x,2/3-y,2/3-z
2/3-x,1/3-y,1/3-z
1/3+y,2/3-x+y,2/3-z
2/3+y,1/3-x+y,1/3-z
1/3+x-y,2/3+x,2/3-z
2/3+x-y,1/3+x,1/3-z
1/3+y,2/3+x,1/6-z
2/3+y,1/3+x,5/6-z
1/3-x,2/3-x+y,1/6-z
2/3-x,1/3-x+y,5/6-z
1/3+x-y,2/3-y,1/6-z
2/3+x-y,1/3-y,5/6-z

loop_
_atom_site_label
_atom_site_type_symbol
_atom_site_symmetry_multiplicity
_atom_site_Wyckoff_symbol
_atom_site_fract_x
_atom_site_fract_y
_atom_site_fract_z
_atom_site_occupancy
_atom_site_attached_hydrogens
_atom_site_calc_flag
O1 O2- 36 f 0.1806(4) 0.9950(3) 0.1903(1) 1. 0 d
O2 O2- 36 f 0.1892(3) 0.1652(3) 0.0813(1) 1. 0 d
P1 P5+ 18 e 0.2918(4) 0. 0.25 1. 0 d
Ti1 Ti4+ 12 c 0. 0. 0.1422(4) 0.940(2) 0 d
In1 In3+ 12 c 0. 0. 0.1422(4) 0.060(2) 0 d
Li1 Li1+ 6 b 0. 0. 0. 0.951(6) 0 d
Li2 Li1+ 18 e -0.3128(6) 0. 0.25 0.031(2) 0 d
Li3 Li1+ 18 e -0.3668(8) 0. 0.25 0.030(7) 0 d

loop_
_atom_type_symbol
_atom_type_oxidation_number
O2- -2.000
P5+ 5.000
Ti4+ 4.000
In3+ 3.000
Li1+ 1.000
